data_4036287
loop_
_publ_author_name
'Terao, Jun'
'Ohsawa, Masami'
'Masai, Hiroshi'
'Kurashige, Yuki'
'Fujihara, Tetsuaki'
'Tsuji, Yasushi'

_publ_section_title
;
 Synthesis of Molecular Wires Strapped by \p-Conjugated Side Chains:
 Integration of Dehydrobenzo[20]annulene Units.
;
_journal_issue 17
_journal_name_full 'The Journal of organic chemistry'
_journal_page_first 8874
_journal_page_last 8880
_journal_paper_doi 10.1021/acs.joc.5b01414
_journal_volume 80
_journal_year 2015
_chemical_formula_moiety 'C48 H40 Cl2 N6'
_chemical_formula_sum 'C48 H40 Cl2 N6'
_chemical_formula_weight 771.79
_space_group_IT_number 2
_space_group_name_Hall '-P 1'
_space_group_name_H-M_alt 'P -1'
_symmetry_cell_setting triclinic
_symmetry_Int_Tables_number 2
_symmetry_space_group_name_Hall '-P 1'
_symmetry_space_group_name_H-M 'P -1'
_atom_sites_solution_hydrogens geom
_atom_sites_solution_primary direct
_atom_sites_solution_secondary difmap
_cell_angle_alpha 98.441(3)
_cell_angle_beta 100.946(4)
_cell_angle_gamma 96.794(4)
_cell_formula_units_Z 1
_cell_length_a 9.739(3)
_cell_length_b 12.210(3)
_cell_length_c 20.310(5)
_cell_measurement_reflns_used 5666
_cell_measurement_temperature 293
_cell_measurement_theta_max 27.49
_cell_measurement_theta_min 3.11
_cell_volume 2318.8(11)
_computing_cell_refinement CrystalClear
_computing_data_collection 'CrystalClear (Rigaku/MSC Inc., 2006)'
_computing_data_reduction CrystalClear
_computing_molecular_graphics 'CrystalStructure 4.0'
_computing_publication_material 'CrystalStructure 4.0 (Rigaku, 2010)'
_computing_structure_refinement 'SHELXL97 (Sheldrick, 2008)'
_computing_structure_solution 'Il Milione (Burla, et al., 2007)'
_diffrn_ambient_temperature 293
_diffrn_detector_area_resol_mean 7.314
_diffrn_measured_fraction_theta_full 0.959
_diffrn_measured_fraction_theta_max 0.959
_diffrn_measurement_device_type 'Rigaku Saturn70'
_diffrn_measurement_method \w
_diffrn_radiation_type 'Mo K\a'
_diffrn_radiation_wavelength 0.71070
_diffrn_reflns_av_R_equivalents 0.0357
_diffrn_reflns_limit_h_max 10
_diffrn_reflns_limit_h_min -12
_diffrn_reflns_limit_k_max 15
_diffrn_reflns_limit_k_min -15
_diffrn_reflns_limit_l_max 25
_diffrn_reflns_limit_l_min -26
_diffrn_reflns_number 19136
_diffrn_reflns_theta_full 27.49
_diffrn_reflns_theta_max 27.49
_diffrn_standards_number 0
_exptl_absorpt_coefficient_mu 0.088
_exptl_absorpt_correction_type none
_exptl_crystal_colour colorless
_exptl_crystal_density_diffrn 0.553
_exptl_crystal_density_method 'not measured'
_exptl_crystal_description prism
_exptl_crystal_F_000 404.00
_exptl_crystal_size_max 0.200
_exptl_crystal_size_mid 0.200
_exptl_crystal_size_min 0.200
_refine_diff_density_max 1.010
_refine_diff_density_min -0.920
_refine_ls_extinction_method none
_refine_ls_goodness_of_fit_ref 1.043
_refine_ls_hydrogen_treatment constr
_refine_ls_number_parameters 528
_refine_ls_number_reflns 10206
_refine_ls_number_restraints 0
_refine_ls_R_factor_gt 0.0875
_refine_ls_shift/su_max 0.000
_refine_ls_structure_factor_coef Fsqd
_refine_ls_weighting_details 'w = 1/[\s^2^(Fo^2^)+(0.1697P)^2^+0.0000P] where P=(Fo^2^+2Fc^2^)/3'
_refine_ls_weighting_scheme calc
_refine_ls_wR_factor_ref 0.3071
_reflns_number_gt 5314
_reflns_number_total 10206
_reflns_threshold_expression F^2^>2.0\s(F^2^)
_cod_data_source_file jo5b01414_si_002.cif
_cod_data_source_block OM279a
_cod_original_cell_volume 2318.7(10)
_cod_database_code 4036287

loop_
_symmetry_equiv_pos_site_id
_symmetry_equiv_pos_as_xyz
1 +X,+Y,+Z
2 -X,-Y,-Z

loop_
_atom_site_label
_atom_site_type_symbol
_atom_site_fract_x
_atom_site_fract_y
_atom_site_fract_z
_atom_site_U_iso_or_equiv
_atom_site_adp_type
_atom_site_occupancy
_atom_site_symmetry_multiplicity
_atom_site_calc_flag
_atom_site_refinement_flags
_atom_site_disorder_group
_atom_site_attached_hydrogens
Cl3 Cl 0.8440(3) 1.38337(15) 0.52981(15) 0.1663(12) Uani 1.0 2 d . . .
Cl25 Cl 1.04658(14) 1.29738(14) 0.45492(7) 0.0880(5) Uani 1.0 2 d . . .
N1 N 1.0970(3) 1.3949(3) 0.70360(15) 0.0376(7) Uani 1.0 2 d . . .
N2 N 1.1758(3) 1.4942(3) 0.71186(16) 0.0392(7) Uani 1.0 2 d . . .
N24 N 1.1671(3) 1.3127(3) 0.70441(14) 0.0343(7) Uani 1.0 2 d . . .
N47 N 0.3901(4) 0.1449(3) 0.56034(17) 0.0486(9) Uani 1.0 2 d . . .
N57 N 0.4453(3) 0.0719(3) 0.59097(15) 0.0397(7) Uani 1.0 2 d . . .
N58 N 0.3818(4) -0.0312(3) 0.5691(2) 0.0609(11) Uani 1.0 2 d . . .
C4 C 0.3838(4) 0.9755(3) 0.86656(16) 0.0325(7) Uani 1.0 2 d . . .
C5 C 0.7458(4) 1.0826(3) 0.74162(17) 0.0328(8) Uani 1.0 2 d . . .
C6 C 0.6439(4) 1.0758(3) 0.76658(16) 0.0324(7) Uani 1.0 2 d . . .
C7 C 0.3307(4) 1.1488(3) 0.83502(17) 0.0353(8) Uani 1.0 2 d . . .
C8 C 1.0607(4) 1.0089(3) 0.67384(18) 0.0373(8) Uani 1.0 2 d . . .
C9 C 0.9485(4) 1.1982(3) 0.71751(16) 0.0314(7) Uani 1.0 2 d . . .
C10 C 0.9297(4) 0.9961(3) 0.69267(17) 0.0354(8) Uani 1.0 2 d . . .
C11 C 0.7466(4) 0.7425(3) 0.84943(17) 0.0359(8) Uani 1.0 2 d . . .
C12 C 0.3005(4) 1.0600(3) 0.86980(16) 0.0324(7) Uani 1.0 2 d . . .
C13 C 0.5817(4) 0.8904(3) 0.83342(17) 0.0356(8) Uani 1.0 2 d . . .
C14 C 0.4397(4) 1.1521(3) 0.80019(17) 0.0334(8) Uani 1.0 2 d . . .
C15 C 0.1837(4) 1.0551(3) 0.91000(17) 0.0361(8) Uani 1.0 2 d . . .
C16 C 0.8747(3) 1.0926(3) 0.71644(16) 0.0304(7) Uani 1.0 2 d . . .
C17 C 0.6564(4) 0.8186(3) 0.83873(17) 0.0338(8) Uani 1.0 2 d . . .
C18 C 0.0770(5) 0.9491(4) 0.8803(3) 0.0560(11) Uani 1.0 2 d . . .
C19 C 0.8314(4) 0.6798(3) 0.86132(17) 0.0353(8) Uani 1.0 2 d . . .
C20 C 0.5250(3) 1.0678(3) 0.79809(16) 0.0301(7) Uani 1.0 2 d . . .
C21 C 0.8531(4) 0.8863(3) 0.68688(18) 0.0366(8) Uani 1.0 2 d . . .
C22 C 0.4949(4) 0.9777(3) 0.83177(17) 0.0321(7) Uani 1.0 2 d . . .
C23 C 1.0797(4) 1.2094(3) 0.69892(16) 0.0314(7) Uani 1.0 2 d . . .
C26 C 1.0301(6) 1.3456(6) 0.5344(3) 0.0856(18) Uani 1.0 2 d . . .
C27 C 0.7895(4) 0.7934(3) 0.67862(18) 0.0396(8) Uani 1.0 2 d . . .
C28 C 0.7175(4) 0.6866(3) 0.66517(18) 0.0370(8) Uani 1.0 2 d . . .
C29 C 1.1337(4) 1.1137(3) 0.67763(18) 0.0369(8) Uani 1.0 2 d . . .
C30 C 0.2475(5) 1.0496(4) 0.9841(2) 0.0574(11) Uani 1.0 2 d . . .
C31 C 0.4190(4) 0.3372(3) 0.55143(18) 0.0401(8) Uani 1.0 2 d . . .
C32 C 0.4612(4) 0.2547(3) 0.58757(18) 0.0369(8) Uani 1.0 2 d . . .
C33 C 0.5659(4) 0.2845(3) 0.64746(17) 0.0349(8) Uani 1.0 2 d . . .
C34 C 0.6299(3) 0.3951(3) 0.66999(16) 0.0295(7) Uani 1.0 2 d . . .
C35 C 0.7353(4) 0.4277(3) 0.73166(18) 0.0343(8) Uani 1.0 2 d . . .
C36 C 1.3292(4) 1.5064(4) 0.7179(2) 0.0483(10) Uiso 1.0 2 d . . .
C37 C 1.4097(5) 1.5068(4) 0.7896(3) 0.0578(11) Uiso 1.0 2 d . . .
C38 C 1.3442(5) 0.5568(4) 1.0516(3) 0.0641(12) Uani 1.0 2 d . . .
C39 C 1.2838(4) 0.6450(3) 1.01347(19) 0.0414(9) Uani 1.0 2 d . . .
C40 C 1.1582(4) 0.5939(3) 0.95436(17) 0.0353(8) Uani 1.0 2 d . . .
C41 C 1.0490(4) 0.6530(3) 0.93503(17) 0.0352(8) Uani 1.0 2 d . . .
C42 C 1.1534(4) 0.4893(3) 0.9162(2) 0.0420(9) Uani 1.0 2 d . . .
C43 C 1.0437(4) 0.4443(3) 0.86157(19) 0.0406(9) Uani 1.0 2 d . . .
C44 C 0.9351(4) 0.5048(3) 0.84148(16) 0.0313(7) Uani 1.0 2 d . . .
C45 C 0.6577(4) 0.5913(3) 0.65113(19) 0.0400(8) Uani 1.0 2 d . . .
C46 C 1.2402(5) 0.7291(5) 1.0662(3) 0.0848(17) Uani 1.0 2 d . . .
C48 C 0.1419(10) -0.0485(8) 0.4965(5) 0.062(3) Uiso 0.5000 2 d . 1 3
C49 C 0.4523(4) -0.1185(4) 0.5979(3) 0.0515(10) Uani 1.0 2 d . . .
C50 C 1.1005(5) 1.5891(4) 0.7023(2) 0.0515(10) Uiso 1.0 2 d . . .
C51 C 1.1514(5) 1.6888(4) 0.7580(3) 0.0603(11) Uiso 1.0 2 d . . .
C52 C 0.5897(4) 0.4784(3) 0.63134(17) 0.0338(8) Uani 1.0 2 d . . .
C53 C 0.4820(4) 0.4469(3) 0.57330(18) 0.0413(9) Uani 1.0 2 d . . .
C54 C 0.8239(4) 0.4622(3) 0.78218(18) 0.0339(8) Uani 1.0 2 d . . .
C55 C 0.9380(4) 0.6117(3) 0.87922(17) 0.0320(7) Uani 1.0 2 d . . .
C56 C 0.3741(5) -0.1729(4) 0.6437(3) 0.0649(12) Uani 1.0 2 d . . .
C59 C 1.3986(5) 0.7023(5) 0.9832(3) 0.0793(17) Uani 1.0 2 d . . .
C60 C 0.1040(5) 1.1541(4) 0.9079(3) 0.0600(12) Uani 1.0 2 d . . .
C61 C 0.2303(9) -0.0571(7) 0.5313(5) 0.0477(18) Uiso 0.5000 2 d . 2 2
C62 C 0.2968(9) -0.0678(7) 0.4944(5) 0.0501(19) Uiso 0.5000 2 d . 1 2
C63 C 0.2389(10) -0.0707(8) 0.4577(6) 0.061(3) Uiso 0.5000 2 d . 2 3
H4 H 0.3650 0.9151 0.8883 0.0390 Uiso 1.0 2 calc R . .
H7 H 0.2761 1.2063 0.8355 0.0424 Uiso 1.0 2 calc R . .
H8 H 1.0986 0.9459 0.6586 0.0448 Uiso 1.0 2 calc R . .
H9 H 0.9099 1.2619 0.7308 0.0377 Uiso 1.0 2 calc R . .
H14 H 0.4567 1.2117 0.7777 0.0400 Uiso 1.0 2 calc R . .
H18A H 0.1241 0.8846 0.8824 0.0672 Uiso 1.0 2 calc R . .
H18B H 0.0355 0.9511 0.8338 0.0672 Uiso 1.0 2 calc R . .
H18C H 0.0041 0.9450 0.9062 0.0672 Uiso 1.0 2 calc R . .
H26A H 1.1002 1.4112 0.5542 0.1028 Uiso 1.0 2 calc R . .
H26B H 1.0447 1.2887 0.5626 0.1028 Uiso 1.0 2 calc R . .
H29 H 1.2214 1.1205 0.6656 0.0443 Uiso 1.0 2 calc R . .
H30A H 0.3168 1.1147 1.0033 0.0689 Uiso 1.0 2 calc R . .
H30B H 0.2917 0.9836 0.9859 0.0689 Uiso 1.0 2 calc R . .
H30C H 0.1740 1.0471 1.0096 0.0689 Uiso 1.0 2 calc R . .
H31 H 0.3478 0.3184 0.5123 0.0482 Uiso 1.0 2 calc R . .
H33 H 0.5930 0.2296 0.6724 0.0418 Uiso 1.0 2 calc R . .
H36A H 1.3609 1.5758 0.7037 0.0580 Uiso 1.0 2 calc R . .
H36B H 1.3513 1.4453 0.6874 0.0580 Uiso 1.0 2 calc R . .
H37A H 1.3932 1.5699 0.8197 0.0694 Uiso 1.0 2 calc R . .
H37B H 1.5090 1.5118 0.7902 0.0694 Uiso 1.0 2 calc R . .
H37C H 1.3778 1.4389 0.8044 0.0694 Uiso 1.0 2 calc R . .
H38A H 1.2724 0.5199 1.0707 0.0769 Uiso 1.0 2 calc R . .
H38B H 1.4228 0.5922 1.0875 0.0769 Uiso 1.0 2 calc R . .
H38C H 1.3753 0.5027 1.0206 0.0769 Uiso 1.0 2 calc R . .
H41 H 1.0495 0.7231 0.9603 0.0422 Uiso 1.0 2 calc R . .
H42 H 1.2261 0.4481 0.9277 0.0504 Uiso 1.0 2 calc R . .
H43 H 1.0422 0.3728 0.8379 0.0487 Uiso 1.0 2 calc R . .
H46A H 1.3213 0.7612 1.1016 0.1017 Uiso 1.0 2 calc R . .
H46B H 1.1693 0.6916 1.0855 0.1017 Uiso 1.0 2 calc R . .
H46C H 1.2028 0.7873 1.0447 0.1017 Uiso 1.0 2 calc R . .
H49A H 0.5465 -0.0856 0.6232 0.0617 Uiso 1.0 2 calc R . .
H49B H 0.4622 -0.1752 0.5610 0.0617 Uiso 1.0 2 calc R . .
H50A H 1.0006 1.5654 0.6995 0.0618 Uiso 1.0 2 calc R . .
H50B H 1.1108 1.6111 0.6593 0.0618 Uiso 1.0 2 calc R . .
H51A H 1.1597 1.6651 0.8015 0.0724 Uiso 1.0 2 calc R . .
H51B H 1.0850 1.7410 0.7544 0.0724 Uiso 1.0 2 calc R . .
H51C H 1.2420 1.7243 0.7540 0.0724 Uiso 1.0 2 calc R . .
H53 H 0.4520 0.5013 0.5487 0.0495 Uiso 1.0 2 calc R . .
H56A H 0.2858 -0.2142 0.6175 0.0779 Uiso 1.0 2 calc R . .
H56B H 0.3564 -0.1165 0.6780 0.0779 Uiso 1.0 2 calc R . .
H56C H 0.4297 -0.2229 0.6650 0.0779 Uiso 1.0 2 calc R . .
H59A H 1.4788 0.7351 1.0189 0.0951 Uiso 1.0 2 calc R . .
H59B H 1.3626 0.7598 0.9604 0.0951 Uiso 1.0 2 calc R . .
H59C H 1.4269 0.6481 0.9511 0.0951 Uiso 1.0 2 calc R . .
H60A H 0.0596 1.1555 0.8616 0.0720 Uiso 1.0 2 calc R . .
H60B H 0.1687 1.2222 0.9260 0.0720 Uiso 1.0 2 calc R . .
H60C H 0.0330 1.1476 0.9346 0.0720 Uiso 1.0 2 calc R . .

loop_
_atom_site_aniso_label
_atom_site_aniso_U_11
_atom_site_aniso_U_22
_atom_site_aniso_U_33
_atom_site_aniso_U_12
_atom_site_aniso_U_13
_atom_site_aniso_U_23
Cl3 0.200(3) 0.0765(12) 0.243(3) -0.0107(13) 0.161(3) -0.0281(14)
Cl25 0.0731(9) 0.1171(13) 0.0637(9) -0.0035(8) 0.0055(7) 0.0094(8)
N1 0.0403(16) 0.0307(15) 0.0422(17) 0.0007(12) 0.0140(13) 0.0046(13)
N2 0.0341(15) 0.0328(15) 0.0519(19) -0.0001(12) 0.0127(13) 0.0112(14)
N24 0.0349(15) 0.0315(15) 0.0373(16) 0.0062(12) 0.0107(12) 0.0037(12)
N47 0.0481(18) 0.0363(17) 0.054(2) -0.0023(14) -0.0065(15) 0.0127(15)
N57 0.0385(16) 0.0327(15) 0.0437(17) -0.0020(13) 0.0036(13) 0.0053(13)
N58 0.061(3) 0.0317(17) 0.073(3) -0.0077(15) -0.0196(19) 0.0118(17)
C4 0.0344(17) 0.0302(17) 0.0343(18) 0.0064(13) 0.0083(14) 0.0076(14)
C5 0.0409(19) 0.0233(15) 0.0350(18) 0.0057(13) 0.0085(15) 0.0059(13)
C6 0.0397(18) 0.0260(16) 0.0325(17) 0.0069(13) 0.0097(15) 0.0036(13)
C7 0.0356(18) 0.0311(17) 0.042(2) 0.0130(14) 0.0081(15) 0.0096(15)
C8 0.0409(19) 0.0302(17) 0.045(2) 0.0096(14) 0.0171(16) 0.0041(15)
C9 0.0348(17) 0.0257(16) 0.0345(17) 0.0062(13) 0.0082(14) 0.0057(13)
C10 0.0430(19) 0.0288(17) 0.0361(18) 0.0098(14) 0.0106(15) 0.0048(14)
C11 0.0367(18) 0.0345(18) 0.0358(18) 0.0092(14) 0.0062(15) 0.0027(14)
C12 0.0307(17) 0.0322(17) 0.0337(18) 0.0063(13) 0.0068(14) 0.0026(14)
C13 0.0406(18) 0.0331(18) 0.0347(18) 0.0087(15) 0.0099(15) 0.0062(14)
C14 0.0378(18) 0.0289(16) 0.0360(18) 0.0071(14) 0.0086(14) 0.0111(14)
C15 0.0357(18) 0.0380(18) 0.0365(18) 0.0089(14) 0.0114(15) 0.0051(15)
C16 0.0325(17) 0.0274(16) 0.0318(17) 0.0071(13) 0.0071(13) 0.0042(13)
C17 0.0356(18) 0.0323(17) 0.0352(18) 0.0104(14) 0.0083(14) 0.0062(14)
C18 0.056(3) 0.055(3) 0.058(3) -0.001(2) 0.026(2) 0.002(2)
C19 0.0372(18) 0.0281(16) 0.0384(19) 0.0055(14) 0.0072(15) -0.0007(14)
C20 0.0286(16) 0.0275(16) 0.0337(17) 0.0061(13) 0.0062(13) 0.0029(13)
C21 0.0428(19) 0.0284(18) 0.0406(19) 0.0094(14) 0.0130(15) 0.0038(14)
C22 0.0314(17) 0.0291(16) 0.0371(18) 0.0095(13) 0.0070(14) 0.0060(14)
C23 0.0314(17) 0.0319(17) 0.0300(16) 0.0028(13) 0.0057(13) 0.0053(13)
C26 0.074(4) 0.137(6) 0.040(3) -0.005(4) 0.005(3) 0.025(3)
C27 0.047(2) 0.0308(18) 0.046(2) 0.0119(15) 0.0160(17) 0.0083(15)
C28 0.0398(19) 0.0314(18) 0.043(2) 0.0092(15) 0.0127(15) 0.0087(15)
C29 0.0320(17) 0.0387(19) 0.0410(19) 0.0059(14) 0.0124(15) 0.0037(15)
C30 0.059(3) 0.077(3) 0.041(3) 0.012(3) 0.0189(19) 0.012(2)
C31 0.043(2) 0.041(2) 0.0332(18) 0.0077(16) -0.0001(15) 0.0072(15)
C32 0.0351(18) 0.0340(18) 0.0389(19) -0.0001(14) 0.0070(15) 0.0030(15)
C33 0.0405(18) 0.0299(17) 0.0374(18) 0.0073(14) 0.0118(15) 0.0100(14)
C34 0.0265(16) 0.0268(15) 0.0352(17) 0.0051(12) 0.0063(13) 0.0047(13)
C35 0.0329(17) 0.0263(16) 0.043(2) 0.0062(13) 0.0087(15) 0.0029(14)
C38 0.063(3) 0.074(3) 0.052(3) 0.010(3) -0.004(2) 0.020(3)
C39 0.0358(19) 0.044(2) 0.042(2) 0.0082(16) 0.0019(16) 0.0053(16)
C40 0.0328(17) 0.0345(18) 0.0374(18) 0.0056(14) 0.0055(14) 0.0046(14)
C41 0.0389(19) 0.0272(16) 0.0403(19) 0.0068(14) 0.0115(15) 0.0032(14)
C42 0.0325(18) 0.0376(19) 0.054(3) 0.0136(15) 0.0034(16) 0.0040(17)
C43 0.0413(19) 0.0275(17) 0.052(3) 0.0108(14) 0.0072(17) 0.0012(15)
C44 0.0329(17) 0.0245(15) 0.0359(18) 0.0054(13) 0.0063(14) 0.0031(13)
C45 0.046(2) 0.0356(19) 0.044(2) 0.0118(16) 0.0148(16) 0.0112(16)
C46 0.066(3) 0.099(4) 0.068(4) 0.026(3) -0.015(3) -0.029(3)
C49 0.050(3) 0.039(2) 0.062(3) 0.0031(17) 0.005(2) 0.0086(19)
C52 0.0374(18) 0.0306(17) 0.0361(18) 0.0052(14) 0.0124(15) 0.0079(14)
C53 0.050(2) 0.040(2) 0.0389(19) 0.0123(16) 0.0115(17) 0.0166(16)
C54 0.0365(18) 0.0253(16) 0.043(2) 0.0088(13) 0.0118(16) 0.0072(14)
C55 0.0316(17) 0.0274(16) 0.0370(18) 0.0061(13) 0.0076(14) 0.0040(14)
C56 0.059(3) 0.061(3) 0.076(4) 0.003(3) 0.019(3) 0.016(3)
C59 0.072(3) 0.088(4) 0.064(3) -0.028(3) -0.009(3) 0.029(3)
C60 0.057(3) 0.063(3) 0.075(3) 0.028(2) 0.035(3) 0.020(3)

loop_
_atom_type_symbol
_atom_type_description
_atom_type_scat_dispersion_real
_atom_type_scat_dispersion_imag
_atom_type_scat_source
C C 0.0033 0.0016
;
International Tables for Crystallography
(1992, Vol. C, Tables 4.2.6.8 and 6.1.1.4)
;
H H 0.0000 0.0000
;
International Tables for Crystallography
(1992, Vol. C, Table 6.1.1.4)
;
Cl Cl 0.1484 0.1585
;
International Tables for Crystallography
(1992, Vol. C, Tables 4.2.6.8 and 6.1.1.4)
;
N N 0.0061 0.0033
;
International Tables for Crystallography
(1992, Vol. C, Tables 4.2.6.8 and 6.1.1.4)
;

loop_
_geom_angle_atom_site_label_1
_geom_angle_atom_site_label_2
_geom_angle_atom_site_label_3
_geom_angle
_geom_angle_publ_flag
N2 N1 N24 114.3(3) yes
N1 N2 C36 122.0(3) yes
N1 N2 C50 116.6(3) yes
C36 N2 C50 120.5(3) yes
N1 N24 C23 112.3(3) yes
N57 N47 C32 112.2(3) yes
N47 N57 N58 115.0(3) yes
N57 N58 C49 116.2(3) yes
N57 N58 C61 121.7(5) yes
N57 N58 C62 120.5(5) yes
C49 N58 C61 120.4(4) yes
C49 N58 C62 114.7(4) yes
C61 N58 C62 41.5(5) yes
C12 C4 C22 122.4(4) yes
C6 C5 C16 175.9(4) yes
C5 C6 C20 178.4(4) yes
C12 C7 C14 121.4(4) yes
C10 C8 C29 120.5(4) yes
C16 C9 C23 120.8(3) yes
C8 C10 C16 118.9(3) yes
C8 C10 C21 119.9(4) yes
C16 C10 C21 121.1(4) yes
C17 C11 C19 176.4(3) yes
C4 C12 C7 116.9(4) yes
C4 C12 C15 120.2(3) yes
C7 C12 C15 122.8(3) yes
C17 C13 C22 176.3(4) yes
C7 C14 C20 121.5(4) yes
C12 C15 C18 109.3(3) yes
C12 C15 C30 109.4(3) yes
C12 C15 C60 112.9(4) yes
C18 C15 C30 108.2(4) yes
C18 C15 C60 107.6(3) yes
C30 C15 C60 109.3(4) yes
C5 C16 C9 120.1(3) yes
C5 C16 C10 120.4(3) yes
C9 C16 C10 119.4(3) yes
C11 C17 C13 175.5(4) yes
C11 C19 C55 175.9(3) yes
C6 C20 C14 121.3(3) yes
C6 C20 C22 120.8(3) yes
C14 C20 C22 117.8(3) yes
C10 C21 C27 176.6(4) yes
C4 C22 C13 119.6(4) yes
C4 C22 C20 119.9(3) yes
C13 C22 C20 120.4(4) yes
N24 C23 C9 124.4(3) yes
N24 C23 C29 116.7(3) yes
C9 C23 C29 118.8(3) yes
Cl3 C26 Cl25 108.1(3) yes
C21 C27 C28 176.6(5) yes
C27 C28 C45 177.0(5) yes
C8 C29 C23 121.5(4) yes
C32 C31 C53 120.2(3) yes
N47 C32 C31 115.5(3) yes
N47 C32 C33 125.1(4) yes
C31 C32 C33 119.4(3) yes
C32 C33 C34 120.7(4) yes
C33 C34 C35 121.6(3) yes
C33 C34 C52 119.5(3) yes
C35 C34 C52 118.9(3) yes
C34 C35 C54 175.5(4) yes
N2 C36 C37 113.2(4) yes
C38 C39 C40 112.4(3) yes
C38 C39 C46 106.3(4) yes
C38 C39 C59 108.9(4) yes
C40 C39 C46 111.4(3) yes
C40 C39 C59 107.4(4) yes
C46 C39 C59 110.4(4) yes
C39 C40 C41 121.3(3) yes
C39 C40 C42 121.4(3) yes
C41 C40 C42 117.3(3) yes
C40 C41 C55 122.6(3) yes
C40 C42 C43 121.8(4) yes
C42 C43 C44 120.8(3) yes
C43 C44 C54 121.7(3) yes
C43 C44 C55 118.4(3) yes
C54 C44 C55 119.9(3) yes
C28 C45 C52 177.0(5) yes
C61 C48 C62 43.7(8) yes
C61 C48 C63 75.9(9) yes
C62 C48 C63 32.4(6) yes
N58 C49 C56 112.9(4) yes
N2 C50 C51 113.8(4) yes
C34 C52 C45 121.0(3) yes
C34 C52 C53 118.4(3) yes
C45 C52 C53 120.6(4) yes
C31 C53 C52 121.7(4) yes
C35 C54 C44 177.6(4) yes
C19 C55 C41 119.1(3) yes
C19 C55 C44 121.9(3) yes
C41 C55 C44 119.0(3) yes
N58 C61 C48 156.6(10) yes
N58 C61 C62 72.0(7) yes
N58 C61 C63 104.3(7) yes
C48 C61 C62 95.1(10) yes
C48 C61 C63 62.1(9) yes
C62 C61 C63 33.2(7) yes
N58 C62 C48 105.5(7) yes
N58 C62 C61 66.5(6) yes
N58 C62 C63 162.4(12) yes
C48 C62 C61 41.2(7) yes
C48 C62 C63 60.8(10) yes
C61 C62 C63 101.7(12) yes
C48 C63 C61 41.9(6) yes
C48 C63 C62 86.8(12) yes
C61 C63 C62 45.1(9) yes
C12 C4 H4 118.789 no
C22 C4 H4 118.789 no
C12 C7 H7 119.284 no
C14 C7 H7 119.295 no
C10 C8 H8 119.746 no
C29 C8 H8 119.760 no
C16 C9 H9 119.590 no
C23 C9 H9 119.595 no
C7 C14 H14 119.263 no
C20 C14 H14 119.268 no
C15 C18 H18A 109.473 no
C15 C18 H18B 109.476 no
C15 C18 H18C 109.473 no
H18A C18 H18B 109.470 no
H18A C18 H18C 109.466 no
H18B C18 H18C 109.470 no
Cl3 C26 H26A 110.075 no
Cl3 C26 H26B 110.072 no
Cl25 C26 H26A 110.083 no
Cl25 C26 H26B 110.073 no
H26A C26 H26B 108.417 no
C8 C29 H29 119.258 no
C23 C29 H29 119.258 no
C15 C30 H30A 109.467 no
C15 C30 H30B 109.464 no
C15 C30 H30C 109.475 no
H30A C30 H30B 109.476 no
H30A C30 H30C 109.467 no
H30B C30 H30C 109.479 no
C32 C31 H31 119.879 no
C53 C31 H31 119.888 no
C32 C33 H33 119.647 no
C34 C33 H33 119.644 no
N2 C36 H36A 108.940 no
N2 C36 H36B 108.935 no
C37 C36 H36A 108.942 no
C37 C36 H36B 108.939 no
H36A C36 H36B 107.750 no
C36 C37 H37A 109.467 no
C36 C37 H37B 109.464 no
C36 C37 H37C 109.467 no
H37A C37 H37B 109.479 no
H37A C37 H37C 109.478 no
H37B C37 H37C 109.473 no
C39 C38 H38A 109.468 no
C39 C38 H38B 109.468 no
C39 C38 H38C 109.466 no
H38A C38 H38B 109.472 no
H38A C38 H38C 109.480 no
H38B C38 H38C 109.473 no
C40 C41 H41 118.670 no
C55 C41 H41 118.684 no
C40 C42 H42 119.086 no
C43 C42 H42 119.078 no
C42 C43 H43 119.620 no
C44 C43 H43 119.618 no
C39 C46 H46A 109.469 no
C39 C46 H46B 109.469 no
C39 C46 H46C 109.478 no
H46A C46 H46B 109.473 no
H46A C46 H46C 109.471 no
H46B C46 H46C 109.467 no
N58 C49 H49A 109.006 no
N58 C49 H49B 108.997 no
C56 C49 H49A 109.007 no
C56 C49 H49B 109.008 no
H49A C49 H49B 107.789 no
N2 C50 H50A 108.798 no
N2 C50 H50B 108.798 no
C51 C50 H50A 108.782 no
C51 C50 H50B 108.794 no
H50A C50 H50B 107.672 no
C50 C51 H51A 109.472 no
C50 C51 H51B 109.475 no
C50 C51 H51C 109.466 no
H51A C51 H51B 109.467 no
H51A C51 H51C 109.476 no
H51B C51 H51C 109.471 no
C31 C53 H53 119.167 no
C52 C53 H53 119.166 no
C49 C56 H56A 109.476 no
C49 C56 H56B 109.463 no
C49 C56 H56C 109.465 no
H56A C56 H56B 109.477 no
H56A C56 H56C 109.469 no
H56B C56 H56C 109.477 no
C39 C59 H59A 109.474 no
C39 C59 H59B 109.472 no
C39 C59 H59C 109.476 no
H59A C59 H59B 109.471 no
H59A C59 H59C 109.465 no
H59B C59 H59C 109.470 no
C15 C60 H60A 109.471 no
C15 C60 H60B 109.471 no
C15 C60 H60C 109.466 no
H60A C60 H60B 109.477 no
H60A C60 H60C 109.472 no
H60B C60 H60C 109.470 no

loop_
_geom_bond_atom_site_label_1
_geom_bond_atom_site_label_2
_geom_bond_distance
_geom_bond_publ_flag
Cl3 C26 1.912(6) yes
Cl25 C26 1.679(5) yes
N1 N2 1.326(4) yes
N1 N24 1.280(4) yes
N2 C36 1.463(5) yes
N2 C50 1.459(6) yes
N24 C23 1.413(4) yes
N47 N57 1.273(5) yes
N47 C32 1.414(5) yes
N57 N58 1.309(4) yes
N58 C49 1.468(6) yes
N58 C61 1.501(8) yes
N58 C62 1.556(9) yes
C4 C12 1.388(5) yes
C4 C22 1.400(5) yes
C5 C6 1.197(5) yes
C5 C16 1.441(5) yes
C6 C20 1.426(5) yes
C7 C12 1.410(5) yes
C7 C14 1.384(5) yes
C8 C10 1.397(5) yes
C8 C29 1.373(5) yes
C9 C16 1.395(5) yes
C9 C23 1.397(5) yes
C10 C16 1.411(5) yes
C10 C21 1.433(5) yes
C11 C17 1.365(5) yes
C11 C19 1.206(5) yes
C12 C15 1.521(5) yes
C13 C17 1.207(5) yes
C13 C22 1.437(5) yes
C14 C20 1.398(5) yes
C15 C18 1.527(5) yes
C15 C30 1.530(6) yes
C15 C60 1.514(6) yes
C19 C55 1.433(5) yes
C20 C22 1.409(5) yes
C21 C27 1.198(5) yes
C23 C29 1.383(5) yes
C27 C28 1.369(5) yes
C28 C45 1.206(5) yes
C31 C32 1.386(6) yes
C31 C53 1.377(5) yes
C32 C33 1.401(5) yes
C33 C34 1.391(5) yes
C34 C35 1.432(4) yes
C34 C52 1.420(5) yes
C35 C54 1.194(5) yes
C36 C37 1.516(6) yes
C38 C39 1.526(7) yes
C39 C40 1.539(5) yes
C39 C46 1.528(7) yes
C39 C59 1.524(7) yes
C40 C41 1.383(5) yes
C40 C42 1.384(5) yes
C41 C55 1.395(4) yes
C42 C43 1.381(5) yes
C43 C44 1.393(5) yes
C44 C54 1.443(4) yes
C44 C55 1.407(5) yes
C45 C52 1.421(5) yes
C48 C61 1.032(12) yes
C48 C62 1.562(14) yes
C48 C63 1.366(16) yes
C49 C56 1.488(8) yes
C50 C51 1.500(6) yes
C52 C53 1.392(5) yes
C61 C62 1.084(14) yes
C61 C63 1.499(14) yes
C62 C63 0.838(13) yes
C4 H4 0.930 no
C7 H7 0.930 no
C8 H8 0.930 no
C9 H9 0.930 no
C14 H14 0.930 no
C18 H18A 0.960 no
C18 H18B 0.960 no
C18 H18C 0.960 no
C26 H26A 0.970 no
C26 H26B 0.970 no
C29 H29 0.930 no
C30 H30A 0.960 no
C30 H30B 0.960 no
C30 H30C 0.960 no
C31 H31 0.930 no
C33 H33 0.930 no
C36 H36A 0.970 no
C36 H36B 0.970 no
C37 H37A 0.960 no
C37 H37B 0.960 no
C37 H37C 0.960 no
C38 H38A 0.960 no
C38 H38B 0.960 no
C38 H38C 0.960 no
C41 H41 0.930 no
C42 H42 0.930 no
C43 H43 0.930 no
C46 H46A 0.960 no
C46 H46B 0.960 no
C46 H46C 0.960 no
C49 H49A 0.970 no
C49 H49B 0.970 no
C50 H50A 0.970 no
C50 H50B 0.970 no
C51 H51A 0.960 no
C51 H51B 0.960 no
C51 H51C 0.960 no
C53 H53 0.930 no
C56 H56A 0.960 no
C56 H56B 0.960 no
C56 H56C 0.960 no
C59 H59A 0.960 no
C59 H59B 0.960 no
C59 H59C 0.960 no
C60 H60A 0.960 no
C60 H60B 0.960 no
C60 H60C 0.960 no

loop_
_geom_contact_atom_site_label_1
_geom_contact_atom_site_label_2
_geom_contact_distance
_geom_contact_publ_flag
_geom_contact_site_symmetry_2
N1 C9 2.734(5) no .
N1 C29 3.468(5) no .
N1 C37 3.239(5) no .
N1 C51 3.542(6) no .
N2 C23 3.450(5) no .
N24 C36 2.630(5) no .
N24 C37 3.179(5) no .
N24 C50 3.515(6) no .
N47 C48 3.109(9) no .
N47 C49 3.508(6) no .
N47 C61 2.678(8) no .
N47 C62 2.706(9) no .
N47 C63 3.122(9) no .
N57 C31 3.476(5) no .
N57 C33 2.707(4) no .
N57 C48 3.251(9) no .
N57 C56 3.360(6) no .
N57 C63 3.181(9) no .
N58 C32 3.434(5) no .
C4 C14 2.760(5) no .
C4 C17 3.535(5) no .
C4 C18 3.038(6) no .
C4 C30 3.022(6) no .
C5 C14 3.560(5) no .
C5 C21 2.885(5) no .
C5 C22 3.551(5) no .
C6 C9 3.541(5) no .
C6 C10 3.570(6) no .
C6 C13 2.868(5) no .
C7 C22 2.778(5) no .
C7 C60 2.883(7) no .
C8 C9 2.773(5) no .
C8 C27 3.526(5) no .
C10 C23 2.805(5) no .
C11 C41 3.502(5) no .
C12 C20 2.848(5) no .
C16 C27 3.584(5) no .
C16 C29 2.777(5) no .
C17 C20 3.583(5) no .
C19 C54 2.882(5) no .
C28 C34 3.580(5) no .
C28 C53 3.534(5) no .
C31 C34 2.792(5) no .
C32 C52 2.806(5) no .
C33 C53 2.768(6) no .
C33 C54 3.587(4) no .
C35 C43 3.565(5) no .
C35 C45 2.843(6) no .
C35 C55 3.557(4) no .
C36 C51 3.089(7) no .
C37 C50 3.526(6) no .
C37 C51 3.579(7) no .
C38 C42 2.953(6) no .
C40 C44 2.824(4) no .
C41 C43 2.747(5) no .
C41 C46 2.900(6) no .
C41 C59 3.315(6) no .
C42 C55 2.770(5) no .
C42 C59 3.252(6) no .
C45 C54 3.520(6) no .
C48 C49 3.589(11) no .
C49 C63 3.360(11) no .
C52 C54 3.501(5) no .
C56 C61 3.061(10) no .
C56 C62 3.450(11) no .
Cl25 C27 3.509(5) no 2_776
N1 C26 3.324(6) no .
N1 C43 3.326(5) no 1_565
N1 C54 3.470(5) no 1_565
N24 C26 3.557(6) no .
N57 C62 3.313(10) no 2_656
N57 C63 3.406(11) no 2_656
C7 C23 3.553(5) no 1_455
C7 C29 3.340(5) no 1_455
C10 C63 3.482(11) no 2_666
C14 C29 3.436(5) no 1_455
C16 C63 3.461(11) no 2_666
C23 C7 3.553(5) no 1_655
C26 N1 3.324(6) no .
C26 N24 3.557(6) no .
C27 Cl25 3.509(5) no 2_776
C29 C7 3.340(5) no 1_655
C29 C14 3.436(5) no 1_655
C36 C52 3.371(6) no 1_665
C36 C53 3.559(6) no 1_665
C43 N1 3.326(5) no 1_545
C48 C48 3.152(15) no 2_556
C52 C36 3.371(6) no 1_445
C53 C36 3.559(6) no 1_445
C53 C53 3.477(6) no 2_666
C54 N1 3.470(5) no 1_545
C62 N57 3.313(10) no 2_656
C63 N57 3.406(11) no 2_656
C63 C10 3.482(11) no 2_666
C63 C16 3.461(11) no 2_666
N1 H9 2.4915 no .
N1 H36A 3.1833 no .
N1 H36B 2.5753 no .
N1 H37A 3.5954 no .
N1 H37C 3.0275 no .
N1 H50A 2.3885 no .
N1 H50B 2.9077 no .
N1 H51A 3.5129 no .
N2 H37A 2.7051 no .
N2 H37B 3.2986 no .
N2 H37C 2.6731 no .
N2 H51A 2.5999 no .
N2 H51B 3.2804 no .
N2 H51C 2.7748 no .
N24 H9 2.6812 no .
N24 H29 2.5136 no .
N24 H36A 3.5305 no .
N24 H36B 2.3811 no .
N24 H37C 2.7311 no .
N47 H31 2.5033 no .
N47 H33 2.6968 no .
N57 H33 2.4536 no .
N57 H49A 2.3826 no .
N57 H49B 3.0196 no .
N57 H56B 3.2352 no .
N58 H56A 2.7079 no .
N58 H56B 2.6182 no .
N58 H56C 3.2773 no .
C4 H7 3.2267 no .
C4 H18A 2.7349 no .
C4 H18B 3.2985 no .
C4 H30A 3.2552 no .
C4 H30B 2.7323 no .
C5 H9 2.6158 no .
C5 H14 3.5281 no .
C6 H9 3.4946 no .
C6 H14 2.6262 no .
C7 H4 3.2272 no .
C7 H18B 3.5216 no .
C7 H30A 3.5289 no .
C7 H60A 2.8009 no .
C7 H60B 2.7671 no .
C9 H29 3.2320 no .
C10 H9 3.2615 no .
C10 H29 3.2398 no .
C11 H41 3.4096 no .
C12 H14 3.2680 no .
C12 H18A 2.6574 no .
C12 H18B 2.6737 no .
C12 H18C 3.3171 no .
C12 H30A 2.6655 no .
C12 H30B 2.6726 no .
C12 H30C 3.3198 no .
C12 H60A 2.7287 no .
C12 H60B 2.7134 no .
C12 H60C 3.3480 no .
C13 H4 2.5945 no .
C15 H4 2.6496 no .
C15 H7 2.7298 no .
C16 H8 3.2604 no .
C17 H4 3.4615 no .
C18 H4 2.8624 no .
C18 H30A 3.3115 no .
C18 H30B 2.6402 no .
C18 H30C 2.6624 no .
C18 H60A 2.6230 no .
C18 H60B 3.2934 no .
C18 H60C 2.6285 no .
C19 H41 2.5753 no .
C20 H4 3.2647 no .
C20 H7 3.2571 no .
C21 H8 2.6096 no .
C22 H14 3.2455 no .
C23 H8 3.2383 no .
C27 H8 3.4718 no .
C28 H53 3.4818 no .
C29 H9 3.2317 no .
C30 H4 2.8545 no .
C30 H18A 2.6519 no .
C30 H18B 3.3121 no .
C30 H18C 2.6493 no .
C30 H60A 3.3143 no .
C30 H60B 2.6813 no .
C30 H60C 2.6361 no .
C31 H33 3.2444 no .
C32 H53 3.2296 no .
C33 H31 3.2478 no .
C34 H53 3.2558 no .
C35 H33 2.6338 no .
C35 H43 3.5340 no .
C36 H50A 3.3274 no .
C36 H50B 2.7763 no .
C36 H51A 3.1959 no .
C36 H51C 2.9223 no .
C37 H51A 3.3049 no .
C37 H51C 3.3750 no .
C38 H42 2.6403 no .
C38 H46A 2.6050 no .
C38 H46B 2.6193 no .
C38 H46C 3.2861 no .
C38 H59A 2.6417 no .
C38 H59B 3.3129 no .
C38 H59C 2.6716 no .
C39 H41 2.6765 no .
C39 H42 2.6847 no .
C40 H38A 2.7390 no .
C40 H38B 3.3665 no .
C40 H38C 2.7273 no .
C40 H43 3.2476 no .
C40 H46A 3.3573 no .
C40 H46B 2.7308 no .
C40 H46C 2.7040 no .
C40 H59A 3.3083 no .
C40 H59B 2.6383 no .
C40 H59C 2.6376 no .
C41 H42 3.2046 no .
C41 H46B 3.0038 no .
C41 H46C 2.6401 no .
C41 H59B 3.0916 no .
C42 H38A 3.0815 no .
C42 H38C 2.6954 no .
C42 H41 3.2022 no .
C42 H59B 3.5651 no .
C42 H59C 3.0024 no .
C44 H41 3.2486 no .
C44 H42 3.2430 no .
C45 H53 2.6028 no .
C46 H38A 2.6221 no .
C46 H38B 2.6011 no .
C46 H38C 3.2864 no .
C46 H41 2.5472 no .
C46 H59A 2.6744 no .
C46 H59B 2.6982 no .
C46 H59C 3.3324 no .
C48 H56A 3.5956 no .
C50 H36A 2.5545 no .
C50 H36B 3.2061 no .
C50 H37A 3.4069 no .
C51 H36A 2.8913 no .
C51 H37A 3.0739 no .
C52 H31 3.2518 no .
C52 H33 3.2679 no .
C54 H33 3.5802 no .
C54 H43 2.6441 no .
C55 H43 3.2473 no .
C59 H38A 3.3127 no .
C59 H38B 2.6590 no .
C59 H38C 2.6548 no .
C59 H41 3.3879 no .
C59 H42 3.2783 no .
C59 H46A 2.6788 no .
C59 H46B 3.3315 no .
C59 H46C 2.6958 no .
C60 H7 2.5159 no .
C60 H18A 3.2909 no .
C60 H18B 2.6431 no .
C60 H18C 2.6152 no .
C60 H30A 2.6961 no .
C60 H30B 3.3108 no .
C60 H30C 2.6294 no .
C61 H49A 3.3697 no .
C61 H49B 2.8380 no .
C61 H56A 2.8124 no .
C61 H56B 3.2188 no .
C62 H49A 3.2687 no .
C62 H49B 2.5170 no .
C62 H56A 3.2909 no .
C63 H49B 3.2344 no .
H4 H18A 2.3092 no .
H4 H18B 3.2932 no .
H4 H30A 3.2613 no .
H4 H30B 2.3092 no .
H7 H14 2.2932 no .
H7 H60A 2.3066 no .
H7 H60B 2.2756 no .
H7 H60C 3.4640 no .
H8 H29 2.2894 no .
H18A H30A 3.5246 no .
H18A H30B 2.4548 no .
H18A H30C 2.9394 no .
H18A H60A 3.5094 no .
H18A H60C 3.5004 no .
H18B H30B 3.5220 no .
H18B H30C 3.5377 no .
H18B H60A 2.4493 no .
H18B H60B 3.5193 no .
H18B H60C 2.9220 no .
H18C H30A 3.5330 no .
H18C H30B 2.9033 no .
H18C H30C 2.4757 no .
H18C H60A 2.8729 no .
H18C H60B 3.5004 no .
H18C H60C 2.4250 no .
H30A H60A 3.5751 no .
H30A H60B 2.5413 no .
H30A H60C 2.9504 no .
H30B H60B 3.5657 no .
H30B H60C 3.4998 no .
H30C H60A 3.5036 no .
H30C H60B 2.9181 no .
H30C H60C 2.4212 no .
H31 H53 2.2934 no .
H36A H37A 2.3306 no .
H36A H37B 2.3411 no .
H36A H37C 2.8191 no .
H36A H50A 3.4797 no .
H36A H50B 2.5412 no .
H36A H51A 3.2118 no .
H36A H51C 2.4646 no .
H36B H37A 2.8186 no .
H36B H37B 2.3163 no .
H36B H37C 2.3559 no .
H36B H50B 3.2964 no .
H37A H51A 2.6632 no .
H37A H51C 2.8563 no .
H38A H42 2.8396 no .
H38A H46A 2.8832 no .
H38A H46B 2.4329 no .
H38A H46C 3.5058 no .
H38A H59A 3.5231 no .
H38A H59C 3.5438 no .
H38B H42 3.5293 no .
H38B H46A 2.3952 no .
H38B H46B 2.8734 no .
H38B H46C 3.4830 no .
H38B H59A 2.4608 no .
H38B H59B 3.5284 no .
H38B H59C 2.9541 no .
H38C H42 2.1153 no .
H38C H46A 3.4847 no .
H38C H46B 3.5055 no .
H38C H59A 2.9039 no .
H38C H59B 3.5392 no .
H38C H59C 2.4883 no .
H41 H46A 3.4480 no .
H41 H46B 2.6920 no .
H41 H46C 2.0339 no .
H41 H59B 3.0282 no .
H42 H43 2.2932 no .
H42 H59C 2.8622 no .
H46A H59A 2.4920 no .
H46A H59B 2.9676 no .
H46A H59C 3.5487 no .
H46B H59A 3.5464 no .
H46B H59B 3.5722 no .
H46C H59A 2.9575 no .
H46C H59B 2.5358 no .
H46C H59C 3.5728 no .
H49A H56A 2.7960 no .
H49A H56B 2.3546 no .
H49A H56C 2.2706 no .
H49B H56A 2.2840 no .
H49B H56B 2.7975 no .
H49B H56C 2.3400 no .
H50A H51A 2.4011 no .
H50A H51B 2.2463 no .
H50A H51C 2.7963 no .
H50B H51A 2.8000 no .
H50B H51B 2.3840 no .
H50B H51C 2.2603 no .
Cl3 H26A 3.2845 no 2_786
Cl3 H53 3.5652 no 2_676
Cl3 H56A 3.3090 no 2_666
Cl25 H8 3.4491 no 2_776
Cl25 H31 2.9096 no 1_665
Cl25 H50B 2.9657 no 2_786
Cl25 H56A 3.2633 no 2_666
N1 H26A 3.0747 no .
N1 H26B 2.8881 no .
N1 H43 2.9209 no 1_565
N2 H26A 3.1294 no .
N2 H26B 3.5573 no .
N2 H43 3.5164 no 1_565
N24 H7 3.1894 no 1_655
N24 H14 3.3841 no 1_655
N24 H26A 3.4174 no .
N24 H26B 2.8577 no .
N24 H43 3.2013 no 1_565
N47 H29 2.9601 no 1_445
N47 H49B 3.1243 no 2_656
N57 H29 2.9494 no 1_445
N58 H8 3.5855 no 1_445
N58 H29 3.2389 no 1_445
C4 H51C 3.5039 no 1_445
C4 H59B 3.4794 no 1_455
C5 H33 2.8272 no 1_565
C5 H49A 3.0985 no 1_565
C5 H60A 3.4584 no 1_655
C6 H33 2.8896 no 1_565
C6 H46A 3.0295 no 2_777
C6 H49A 3.1752 no 1_565
C6 H56B 3.4469 no 1_565
C7 H29 3.3561 no 1_455
C7 H46A 3.3770 no 2_777
C7 H59A 3.2107 no 2_777
C8 H18B 3.4707 no 1_655
C8 H56B 3.4113 no 1_665
C9 H7 3.5893 no 1_655
C9 H33 3.4908 no 1_565
C9 H43 2.9185 no 1_565
C9 H60A 3.0638 no 1_655
C10 H18B 3.0090 no 1_655
C11 H18C 3.2148 no 1_655
C11 H30A 3.4336 no 2_677
C11 H30C 3.4527 no 2_677
C11 H37B 3.3373 no 1_445
C12 H59A 3.3487 no 2_777
C13 H30A 3.2872 no 2_677
C13 H30C 3.5181 no 2_677
C13 H56B 3.4695 no 1_565
C13 H56C 3.4657 no 1_565
C14 H29 3.0706 no 1_455
C14 H33 3.4230 no 1_565
C14 H38B 3.5364 no 2_777
C14 H46A 2.7482 no 2_777
C16 H18B 3.3993 no 1_655
C16 H33 3.4227 no 1_565
C16 H60A 3.0850 no 1_655
C17 H18C 3.4796 no 1_655
C17 H30A 3.1442 no 2_677
C17 H30C 3.2930 no 2_677
C18 H41 3.4097 no 1_455
C18 H51B 3.3506 no 1_445
C19 H18A 3.4783 no 1_655
C19 H18C 3.3782 no 1_655
C19 H37B 3.4690 no 1_445
C19 H38A 3.1319 no 2_767
C20 H33 3.5595 no 1_565
C20 H46A 2.7576 no 2_777
C20 H56B 3.1156 no 1_565
C21 H18B 3.1060 no 1_655
C21 H49A 3.0993 no 1_565
C21 H51B 3.2584 no 1_545
C22 H46A 3.4154 no 2_777
C22 H56B 3.1430 no 1_565
C23 H7 3.0639 no 1_655
C23 H26B 3.0368 no .
C23 H43 3.3150 no 1_565
C23 H60A 3.4990 no 1_655
C26 H31 3.2574 no 1_665
C27 H49A 3.0572 no 1_565
C27 H51B 3.1786 no 1_545
C27 H56C 3.4415 no 1_565
C28 H31 3.5289 no 2_666
C28 H49A 3.5332 no 1_565
C28 H50A 3.2887 no 1_545
C28 H56C 3.1312 no 1_565
C29 H7 3.2184 no 1_655
C29 H14 3.3797 no 1_655
C29 H26B 3.4506 no .
C30 H59A 3.5320 no 2_777
C31 H26A 3.3426 no 1_445
C31 H36B 3.1026 no 1_445
C31 H49B 3.2680 no 2_656
C31 H53 3.3409 no 2_666
C32 H29 3.4512 no 1_445
C32 H36B 3.2703 no 1_445
C32 H49B 3.2810 no 2_656
C33 H9 3.5157 no 1_545
C33 H14 3.2325 no 1_545
C33 H36B 3.1667 no 1_445
C34 H9 3.4587 no 1_545
C34 H36B 2.9248 no 1_445
C34 H37B 3.1371 no 1_445
C35 H9 2.7936 no 1_545
C35 H37B 2.9146 no 1_445
C35 H50A 3.1413 no 1_545
C36 H26A 3.5799 no .
C37 H38B 3.1866 no 2_877
C37 H59C 3.4384 no 1_565
C38 H37B 3.5218 no 2_877
C38 H37C 3.5771 no 2_877
C38 H38C 3.4381 no 2_867
C38 H59C 3.5440 no 2_867
C40 H51A 3.3475 no 1_545
C41 H18A 3.2198 no 1_655
C41 H38A 3.5343 no 2_767
C41 H51A 3.1201 no 1_545
C41 H60C 3.5983 no 2_677
C42 H37A 3.4672 no 1_545
C42 H37C 3.4792 no 1_545
C42 H51A 3.3969 no 1_545
C42 H60B 3.3153 no 1_645
C43 H9 3.1587 no 1_545
C43 H46B 2.9602 no 2_767
C43 H51A 3.2867 no 1_545
C43 H60A 3.5486 no 1_645
C43 H60B 3.4309 no 1_645
C44 H9 3.4021 no 1_545
C44 H38A 2.9563 no 2_767
C44 H46B 3.1658 no 2_767
C44 H50A 3.2381 no 1_545
C44 H51A 3.0660 no 1_545
C45 H36A 3.2612 no 1_445
C45 H36B 3.5472 no 1_445
C45 H50A 3.3636 no 1_545
C45 H56C 3.3755 no 1_565
C46 H60C 3.2079 no 2_677
C48 H8 3.4084 no 1_445
C48 H26B 3.1969 no 2_666
C50 H26A 3.4404 no .
C51 H18A 3.2859 no 1_665
C52 H36A 3.1459 no 1_445
C52 H36B 2.7860 no 1_445
C52 H37B 3.4407 no 1_445
C53 H36A 3.3598 no 1_445
C53 H36B 2.8489 no 1_445
C53 H53 2.8138 no 2_666
C54 H9 2.8000 no 1_545
C54 H37B 3.2245 no 1_445
C54 H38A 3.2827 no 2_767
C54 H46B 3.4917 no 2_767
C54 H50A 2.9289 no 1_545
C55 H18A 3.5856 no 1_655
C55 H38A 2.8821 no 2_767
C55 H51A 2.9738 no 1_545
C56 H8 3.2393 no 1_445
C56 H36A 3.4624 no 1_435
C56 H50B 3.5479 no 1_435
C56 H51C 3.1288 no 1_435
C59 H4 3.4651 no 1_655
C59 H30A 3.2888 no 2_777
C59 H37A 3.4600 no 1_545
C59 H38C 3.5256 no 2_867
C60 H41 3.5395 no 2_677
C60 H42 3.5833 no 1_465
C60 H43 3.2677 no 1_465
C60 H46B 3.4494 no 2_677
C60 H46C 3.4297 no 2_677
C61 H8 3.0937 no 1_445
C61 H29 3.2472 no 1_445
C63 H26B 3.5198 no 2_666
C63 H49A 3.4640 no 2_656
H4 C59 3.4651 no 1_455
H4 H30A 3.5346 no 2_677
H4 H51A 3.4740 no 1_445
H4 H51C 3.2459 no 1_445
H4 H59B 2.5617 no 1_455
H7 N24 3.1894 no 1_455
H7 C9 3.5893 no 1_455
H7 C23 3.0639 no 1_455
H7 C29 3.2184 no 1_455
H7 H29 3.3759 no 1_455
H7 H37C 3.0890 no 1_455
H7 H38B 3.5386 no 2_777
H7 H42 3.3944 no 1_465
H7 H43 3.2295 no 1_465
H7 H59A 3.3540 no 2_777
H8 Cl25 3.4491 no 2_776
H8 N58 3.5855 no 1_665
H8 C48 3.4084 no 1_665
H8 C56 3.2393 no 1_665
H8 C61 3.0937 no 1_665
H8 H51B 3.3918 no 1_545
H8 H56A 2.9631 no 1_665
H8 H56B 2.6839 no 1_665
H9 C33 3.5157 no 1_565
H9 C34 3.4587 no 1_565
H9 C35 2.7936 no 1_565
H9 C43 3.1587 no 1_565
H9 C44 3.4021 no 1_565
H9 C54 2.8000 no 1_565
H9 H33 3.0446 no 1_565
H9 H43 2.4262 no 1_565
H9 H60A 3.2966 no 1_655
H14 N24 3.3841 no 1_455
H14 C29 3.3797 no 1_455
H14 C33 3.2325 no 1_565
H14 H29 2.8880 no 1_455
H14 H33 2.7435 no 1_565
H14 H37C 2.9655 no 1_455
H14 H38B 3.2863 no 2_777
H14 H46A 2.8948 no 2_777
H18A C19 3.4783 no 1_455
H18A C41 3.2198 no 1_455
H18A C51 3.2859 no 1_445
H18A C55 3.5856 no 1_455
H18A H41 2.8154 no 1_455
H18A H51A 3.0249 no 1_445
H18A H51B 2.8482 no 1_445
H18A H51C 3.4817 no 1_445
H18A H59B 3.2207 no 1_455
H18B C8 3.4707 no 1_455
H18B C10 3.0090 no 1_455
H18B C16 3.3993 no 1_455
H18B C21 3.1060 no 1_455
H18B H51B 2.9649 no 1_445
H18C C11 3.2148 no 1_455
H18C C17 3.4796 no 1_455
H18C C19 3.3782 no 1_455
H18C H30C 2.6569 no 2_577
H18C H41 3.1174 no 1_455
H26A Cl3 3.2845 no 2_786
H26A N1 3.0747 no .
H26A N2 3.1294 no .
H26A N24 3.4174 no .
H26A C31 3.3426 no 1_665
H26A C36 3.5799 no .
H26A C50 3.4404 no .
H26A H31 2.9948 no 1_665
H26A H36B 3.2223 no .
H26A H50B 2.9751 no .
H26A H53 3.5006 no 1_665
H26B N1 2.8881 no .
H26B N2 3.5573 no .
H26B N24 2.8577 no .
H26B C23 3.0368 no .
H26B C29 3.4506 no .
H26B C48 3.1969 no 2_666
H26B C63 3.5198 no 2_666
H26B H29 3.5049 no .
H26B H31 3.3000 no 1_665
H29 N47 2.9601 no 1_665
H29 N57 2.9494 no 1_665
H29 N58 3.2389 no 1_665
H29 C7 3.3561 no 1_655
H29 C14 3.0706 no 1_655
H29 C32 3.4512 no 1_665
H29 C61 3.2472 no 1_665
H29 H7 3.3759 no 1_655
H29 H14 2.8880 no 1_655
H29 H26B 3.5049 no .
H29 H56B 3.3401 no 1_665
H30A C11 3.4336 no 2_677
H30A C13 3.2872 no 2_677
H30A C17 3.1442 no 2_677
H30A C59 3.2888 no 2_777
H30A H4 3.5346 no 2_677
H30A H59A 2.6931 no 2_777
H30A H59B 3.2100 no 2_777
H30A H59C 3.4784 no 2_777
H30B H46C 2.9430 no 1_455
H30B H59B 2.8945 no 1_455
H30C C11 3.4527 no 2_677
H30C C13 3.5181 no 2_677
H30C C17 3.2930 no 2_677
H30C H18C 2.6569 no 2_577
H30C H30C 3.3778 no 2_577
H30C H46C 3.3837 no 1_455
H30C H60C 3.3944 no 2_577
H31 Cl25 2.9096 no 1_445
H31 C26 3.2574 no 1_445
H31 C28 3.5289 no 2_666
H31 H26A 2.9948 no 1_445
H31 H26B 3.3000 no 1_445
H31 H49B 3.1204 no 2_656
H31 H53 3.2990 no 2_666
H33 C5 2.8272 no 1_545
H33 C6 2.8896 no 1_545
H33 C9 3.4908 no 1_545
H33 C14 3.4230 no 1_545
H33 C16 3.4227 no 1_545
H33 C20 3.5595 no 1_545
H33 H9 3.0446 no 1_545
H33 H14 2.7435 no 1_545
H36A C45 3.2612 no 1_665
H36A C52 3.1459 no 1_665
H36A C53 3.3598 no 1_665
H36A C56 3.4624 no 1_675
H36A H53 3.4558 no 1_665
H36A H56A 3.3836 no 1_675
H36A H56C 2.7361 no 1_675
H36B C31 3.1026 no 1_665
H36B C32 3.2703 no 1_665
H36B C33 3.1667 no 1_665
H36B C34 2.9248 no 1_665
H36B C45 3.5472 no 1_665
H36B C52 2.7860 no 1_665
H36B C53 2.8489 no 1_665
H36B H26A 3.2223 no .
H36B H53 3.2896 no 1_665
H37A C42 3.4672 no 1_565
H37A C59 3.4600 no 1_565
H37A H38B 3.3658 no 2_877
H37A H42 3.3780 no 1_565
H37A H59B 3.4885 no 1_565
H37A H59C 2.6427 no 1_565
H37B C11 3.3373 no 1_665
H37B C19 3.4690 no 1_665
H37B C34 3.1371 no 1_665
H37B C35 2.9146 no 1_665
H37B C38 3.5218 no 2_877
H37B C52 3.4407 no 1_665
H37B C54 3.2245 no 1_665
H37B H38A 3.3015 no 2_877
H37B H38B 2.9547 no 2_877
H37C C38 3.5771 no 2_877
H37C C42 3.4792 no 1_565
H37C H7 3.0890 no 1_655
H37C H14 2.9655 no 1_655
H37C H38B 2.7446 no 2_877
H37C H42 3.1354 no 1_565
H37C H43 3.4895 no 1_565
H37C H59C 3.5452 no 1_565
H38A C19 3.1319 no 2_767
H38A C41 3.5343 no 2_767
H38A C44 2.9563 no 2_767
H38A C54 3.2827 no 2_767
H38A C55 2.8821 no 2_767
H38A H37B 3.3015 no 2_877
H38B C14 3.5364 no 2_777
H38B C37 3.1866 no 2_877
H38B H7 3.5386 no 2_777
H38B H14 3.2863 no 2_777
H38B H37A 3.3658 no 2_877
H38B H37B 2.9547 no 2_877
H38B H37C 2.7446 no 2_877
H38B H38C 3.3849 no 2_867
H38B H42 3.5751 no 2_867
H38B H59C 3.4848 no 2_867
H38C C38 3.4381 no 2_867
H38C C59 3.5256 no 2_867
H38C H38B 3.3849 no 2_867
H38C H38C 2.7200 no 2_867
H38C H59A 3.4377 no 2_867
H38C H59C 2.8569 no 2_867
H41 C18 3.4097 no 1_655
H41 C60 3.5395 no 2_677
H41 H18A 2.8154 no 1_655
H41 H18C 3.1174 no 1_655
H41 H51A 3.5888 no 1_545
H41 H60B 3.4713 no 2_677
H41 H60C 2.7677 no 2_677
H42 C60 3.5833 no 1_645
H42 H7 3.3944 no 1_645
H42 H37A 3.3780 no 1_545
H42 H37C 3.1354 no 1_545
H42 H38B 3.5751 no 2_867
H42 H60B 2.7423 no 1_645
H43 N1 2.9209 no 1_545
H43 N2 3.5164 no 1_545
H43 N24 3.2013 no 1_545
H43 C9 2.9185 no 1_545
H43 C23 3.3150 no 1_545
H43 C60 3.2677 no 1_645
H43 H7 3.2295 no 1_645
H43 H9 2.4262 no 1_545
H43 H37C 3.4895 no 1_545
H43 H46B 2.9106 no 2_767
H43 H60A 2.7843 no 1_645
H43 H60B 2.9608 no 1_645
H46A C6 3.0295 no 2_777
H46A C7 3.3770 no 2_777
H46A C14 2.7482 no 2_777
H46A C20 2.7576 no 2_777
H46A C22 3.4154 no 2_777
H46A H14 2.8948 no 2_777
H46B C43 2.9602 no 2_767
H46B C44 3.1658 no 2_767
H46B C54 3.4917 no 2_767
H46B C60 3.4494 no 2_677
H46B H43 2.9106 no 2_767
H46B H60A 3.3040 no 2_677
H46B H60B 3.5500 no 2_677
H46B H60C 2.9588 no 2_677
H46C C60 3.4297 no 2_677
H46C H30B 2.9430 no 1_655
H46C H30C 3.3837 no 1_655
H46C H60A 3.5384 no 2_677
H46C H60C 2.6046 no 2_677
H49A C5 3.0985 no 1_545
H49A C6 3.1752 no 1_545
H49A C21 3.0993 no 1_545
H49A C27 3.0572 no 1_545
H49A C28 3.5332 no 1_545
H49A C63 3.4640 no 2_656
H49B N47 3.1243 no 2_656
H49B C31 3.2680 no 2_656
H49B C32 3.2810 no 2_656
H49B H31 3.1204 no 2_656
H50A C28 3.2887 no 1_565
H50A C35 3.1413 no 1_565
H50A C44 3.2381 no 1_565
H50A C45 3.3636 no 1_565
H50A C54 2.9289 no 1_565
H50B Cl25 2.9657 no 2_786
H50B C56 3.5479 no 1_675
H50B H26A 2.9751 no .
H50B H56A 2.8969 no 1_675
H50B H56C 3.4741 no 1_675
H51A C40 3.3475 no 1_565
H51A C41 3.1201 no 1_565
H51A C42 3.3969 no 1_565
H51A C43 3.2867 no 1_565
H51A C44 3.0660 no 1_565
H51A C55 2.9738 no 1_565
H51A H4 3.4740 no 1_665
H51A H18A 3.0249 no 1_665
H51A H41 3.5888 no 1_565
H51A H59B 3.4069 no 1_565
H51B C18 3.3506 no 1_665
H51B C21 3.2584 no 1_565
H51B C27 3.1786 no 1_565
H51B H8 3.3918 no 1_565
H51B H18A 2.8482 no 1_665
H51B H18B 2.9649 no 1_665
H51C C4 3.5039 no 1_665
H51C C56 3.1288 no 1_675
H51C H4 3.2459 no 1_665
H51C H18A 3.4817 no 1_665
H51C H56A 3.0672 no 1_675
H51C H56B 2.9021 no 1_675
H51C H56C 2.8880 no 1_675
H53 Cl3 3.5652 no 2_676
H53 C31 3.3409 no 2_666
H53 C53 2.8138 no 2_666
H53 H26A 3.5006 no 1_445
H53 H31 3.2990 no 2_666
H53 H36A 3.4558 no 1_445
H53 H36B 3.2896 no 1_445
H53 H53 2.3393 no 2_666
H56A Cl3 3.3090 no 2_666
H56A Cl25 3.2633 no 2_666
H56A H8 2.9631 no 1_445
H56A H36A 3.3836 no 1_435
H56A H50B 2.8969 no 1_435
H56A H51C 3.0672 no 1_435
H56B C6 3.4469 no 1_545
H56B C8 3.4113 no 1_445
H56B C13 3.4695 no 1_545
H56B C20 3.1156 no 1_545
H56B C22 3.1430 no 1_545
H56B H8 2.6839 no 1_445
H56B H29 3.3401 no 1_445
H56B H51C 2.9021 no 1_435
H56C C13 3.4657 no 1_545
H56C C27 3.4415 no 1_545
H56C C28 3.1312 no 1_545
H56C C45 3.3755 no 1_545
H56C H36A 2.7361 no 1_435
H56C H50B 3.4741 no 1_435
H56C H51C 2.8880 no 1_435
H59A C7 3.2107 no 2_777
H59A C12 3.3487 no 2_777
H59A C30 3.5320 no 2_777
H59A H7 3.3540 no 2_777
H59A H30A 2.6931 no 2_777
H59A H38C 3.4377 no 2_867
H59A H60B 3.3551 no 2_777
H59B C4 3.4794 no 1_655
H59B H4 2.5617 no 1_655
H59B H18A 3.2207 no 1_655
H59B H30A 3.2100 no 2_777
H59B H30B 2.8945 no 1_655
H59B H37A 3.4885 no 1_545
H59B H51A 3.4069 no 1_545
H59C C37 3.4384 no 1_545
H59C C38 3.5440 no 2_867
H59C H30A 3.4784 no 2_777
H59C H37A 2.6427 no 1_545
H59C H37C 3.5452 no 1_545
H59C H38B 3.4848 no 2_867
H59C H38C 2.8569 no 2_867
H60A C5 3.4584 no 1_455
H60A C9 3.0638 no 1_455
H60A C16 3.0850 no 1_455
H60A C23 3.4990 no 1_455
H60A C43 3.5486 no 1_465
H60A H9 3.2966 no 1_455
H60A H43 2.7843 no 1_465
H60A H46B 3.3040 no 2_677
H60A H46C 3.5384 no 2_677
H60B C42 3.3153 no 1_465
H60B C43 3.4309 no 1_465
H60B H41 3.4713 no 2_677
H60B H42 2.7423 no 1_465
H60B H43 2.9608 no 1_465
H60B H46B 3.5500 no 2_677
H60B H59A 3.3551 no 2_777
H60C C41 3.5983 no 2_677
H60C C46 3.2079 no 2_677
H60C H30C 3.3944 no 2_577
H60C H41 2.7677 no 2_677
H60C H46B 2.9588 no 2_677
H60C H46C 2.6046 no 2_677

loop_
_geom_torsion_atom_site_label_1
_geom_torsion_atom_site_label_2
_geom_torsion_atom_site_label_3
_geom_torsion_atom_site_label_4
_geom_torsion
_geom_torsion_publ_flag
N2 N1 N24 C23 177.0(3) no
N24 N1 N2 C36 2.8(5) no
N24 N1 N2 C50 172.1(3) no
N1 N2 C36 C37 -83.5(4) no
N1 N2 C50 C51 132.2(4) no
C36 N2 C50 C51 -58.4(5) no
C50 N2 C36 C37 107.7(4) no
N1 N24 C23 C9 -24.3(5) no
N1 N24 C23 C29 159.9(3) no
N57 N47 C32 C31 172.0(3) no
N57 N47 C32 C33 -9.3(6) no
C32 N47 N57 N58 178.4(3) no
N47 N57 N58 C49 173.1(3) no
N47 N57 N58 C61 -21.9(6) no
N47 N57 N58 C62 26.9(5) no
N57 N58 C49 C56 110.8(4) no
N57 N58 C61 C48 43(3) no
N57 N58 C61 C62 101.7(6) no
N57 N58 C61 C63 94.0(6) no
N57 N58 C62 C48 -91.2(6) no
N57 N58 C62 C61 -104.7(5) no
C49 N58 C61 C48 -153.0(18) no
C49 N58 C61 C62 -94.0(6) no
C49 N58 C61 C63 -101.7(6) no
C61 N58 C49 C56 -54.4(6) no
C49 N58 C62 C48 122.2(5) no
C49 N58 C62 C61 108.7(5) no
C62 N58 C49 C56 -101.1(5) no
C61 N58 C62 C48 13.5(5) no
C61 N58 C62 C61 -0.0(5) no
C62 N58 C61 C48 -59.0(19) no
C62 N58 C61 C62 -0.0(5) no
C62 N58 C61 C63 -7.7(5) no
C12 C4 C22 C13 176.7(3) no
C12 C4 C22 C20 -0.3(4) no
C22 C4 C12 C7 1.2(4) no
C22 C4 C12 C15 -178.3(3) no
C12 C7 C14 C20 -0.2(5) no
C14 C7 C12 C4 -1.0(4) no
C14 C7 C12 C15 178.5(3) no
C10 C8 C29 C23 -1.1(5) no
C29 C8 C10 C16 -0.8(5) no
C29 C8 C10 C21 178.5(3) no
C16 C9 C23 N24 -174.0(3) no
C16 C9 C23 C29 1.7(5) no
C23 C9 C16 C5 174.3(3) no
C23 C9 C16 C10 -3.5(5) no
C8 C10 C16 C5 -174.8(3) no
C8 C10 C16 C9 3.1(5) no
C21 C10 C16 C5 5.9(5) no
C21 C10 C16 C9 -176.2(3) no
C4 C12 C15 C18 -60.2(4) no
C4 C12 C15 C30 58.1(4) no
C4 C12 C15 C60 -180.0(3) no
C7 C12 C15 C18 120.3(3) no
C7 C12 C15 C30 -121.3(3) no
C7 C12 C15 C60 0.6(4) no
C7 C14 C20 C6 -175.2(3) no
C7 C14 C20 C22 1.1(4) no
C6 C20 C22 C4 175.4(3) no
C6 C20 C22 C13 -1.6(4) no
C14 C20 C22 C4 -0.8(4) no
C14 C20 C22 C13 -177.9(3) no
N24 C23 C29 C8 176.7(3) no
C9 C23 C29 C8 0.6(5) no
C32 C31 C53 C52 0.5(6) no
C53 C31 C32 N47 -179.6(4) no
C53 C31 C32 C33 1.6(6) no
N47 C32 C33 C34 179.9(3) no
C31 C32 C33 C34 -1.5(6) no
C32 C33 C34 C35 178.8(3) no
C32 C33 C34 C52 -0.8(5) no
C33 C34 C52 C45 -176.9(3) no
C33 C34 C52 C53 2.8(5) no
C35 C34 C52 C45 3.4(5) no
C35 C34 C52 C53 -176.8(3) no
C38 C39 C40 C41 148.3(4) no
C38 C39 C40 C42 -34.9(5) no
C46 C39 C40 C41 29.1(5) no
C46 C39 C40 C42 -154.2(4) no
C59 C39 C40 C41 -91.9(4) no
C59 C39 C40 C42 84.8(5) no
C39 C40 C41 C55 176.1(3) no
C39 C40 C42 C43 -177.7(4) no
C41 C40 C42 C43 -0.8(6) no
C42 C40 C41 C55 -0.7(6) no
C40 C41 C55 C19 -178.0(3) no
C40 C41 C55 C44 1.1(6) no
C40 C42 C43 C44 2.0(6) no
C42 C43 C44 C54 176.3(4) no
C42 C43 C44 C55 -1.6(6) no
C43 C44 C55 C19 179.2(3) no
C43 C44 C55 C41 0.1(5) no
C54 C44 C55 C19 1.2(5) no
C54 C44 C55 C41 -177.9(3) no
C61 C48 C62 N58 -19.0(8) no
C61 C48 C62 C61 -0.0(7) no
C61 C48 C62 C63 173.0(12) no
C62 C48 C61 N58 55(3) no
C62 C48 C61 C62 -0.0(5) no
C62 C48 C61 C63 -3.9(7) no
C61 C48 C63 C61 -0.0(5) no
C61 C48 C63 C62 -5.0(8) no
C63 C48 C61 N58 59(3) no
C63 C48 C61 C62 3.9(7) no
C63 C48 C61 C63 0.0(4) no
C62 C48 C63 C61 5.0(9) no
C62 C48 C63 C62 -0.0(6) no
C63 C48 C62 N58 168.0(12) no
C63 C48 C62 C61 -173.0(13) no
C63 C48 C62 C63 -0.0(8) no
C34 C52 C53 C31 -2.7(6) no
C45 C52 C53 C31 177.0(4) no
N58 C61 C62 N58 0.00(14) no
N58 C61 C62 C48 -160.0(7) no
N58 C61 C62 C63 -166.2(9) no
N58 C61 C63 C48 -159.5(8) no
N58 C61 C63 C62 13.5(7) no
C48 C61 C62 N58 160.0(9) no
C48 C61 C62 C48 -0.0(6) no
C48 C61 C62 C63 -6.2(11) no
C48 C61 C63 C48 0.0(6) no
C48 C61 C63 C62 173.0(12) no
C62 C61 C63 C48 -173.0(13) no
C62 C61 C63 C62 0.0(8) no
C63 C61 C62 N58 166.2(11) no
C63 C61 C62 C48 6.2(12) no
C63 C61 C62 C63 0.0(7) no
C48 C62 C63 C48 0.0(4) no
C48 C62 C63 C61 -4.7(9) no
C61 C62 C63 C48 4.7(9) no
C61 C62 C63 C61 0.0(5) no

loop_
_cod_changelog_entry_id
_cod_changelog_entry_author
_cod_changelog_entry_date
_cod_changelog_entry_text
1 'Vaitkus, Antanas' 2023-09-06T18:29:10+03:00
;
 Marked atoms 'C48', 'C62' and 'C61', 'C63' as belonging to disorder groups
 '1' and '2' respectively. Marked attached hydrogen atoms.
;
